data_2243758
loop_
_publ_author_name
'Yusof, Enis Nadia Md'
'Kwong, Huey Chong'
'Karunakaran, Thiruventhan'
'Ravoof, Thahira B. S. A.'
'Tiekink, Edward R. T.'

_publ_section_title
;
 Di-<i>n</i>-butyl[<i>N</i>'-(3-methoxy-2-oxidobenzylidene)-<i>N</i>-phenylcarbamohydrazonothioato]tin(IV):
 crystal structure, Hirshfeld surface analysis and computational study
;
_journal_coeditor_code HB7969
_journal_issue 3
_journal_name_full 'Acta Crystallographica Section E'
_journal_page_first 286
_journal_page_last 293
_journal_paper_doi 10.1107/S2056989021001870
_journal_volume 77
_journal_year 2021
_chemical_formula_iupac '[Sn (C4 H9)2 (C15 H13 N3 O2 S)]'
_chemical_formula_moiety 'C23 H31 N3 O2 S Sn'
_chemical_formula_sum 'C23 H31 N3 O2 S Sn'
_chemical_formula_weight 532.26
_chemical_name_systematic
Di-<i>n</i>-butyl[<i>N</i>'-(3-methoxy-2-oxidobenzylidene)-<i>N</i>-phenylcarbamohydrazonothioato]tin(IV)
_space_group_crystal_system monoclinic
_space_group_IT_number 14
_space_group_name_Hall '-P 2yn'
_space_group_name_H-M_alt 'P 1 21/n 1'
_atom_sites_solution_hydrogens mixed
_atom_sites_solution_primary direct
_atom_sites_solution_secondary difmap
_audit_creation_method SHELXL-2018/3
_cell_angle_alpha 90
_cell_angle_beta 111.180(3)
_cell_angle_gamma 90
_cell_formula_units_Z 4
_cell_length_a 11.2720(3)
_cell_length_b 16.1954(3)
_cell_length_c 14.2778(3)
_cell_measurement_reflns_used 9470
_cell_measurement_temperature 150(2)
_cell_measurement_theta_max 28.9020
_cell_measurement_theta_min 3.7940
_cell_volume 2430.41(11)
_computing_cell_refinement
;
CrysAlis PRO (Rigaku OD, 2015)
;
_computing_data_collection
;
CrysAlis PRO (Rigaku OD, 2015)
;
_computing_data_reduction
;
CrysAlis PRO (Rigaku OD, 2015)
;
_computing_molecular_graphics
;
ORTEP-3 for Windows (Farrugia, 2012), DIAMOND (Brandenburg,
2006)
;
_computing_publication_material
;
publCIF (Westrip, 2010)
;
_computing_structure_refinement
;
<i>SHELXL2018/3</i> (Sheldrick, 2015<i>b</i>)
;
_computing_structure_solution
;
SHELXT (Sheldrick, 2015<i>a</i>)
;
_diffrn_ambient_temperature 150(2)
_diffrn_detector 'CCD plate'
_diffrn_detector_area_resol_mean 16.1952
_diffrn_measured_fraction_theta_full 0.997
_diffrn_measured_fraction_theta_max 0.895
_diffrn_measurement_device 'four-circle diffractometer'
_diffrn_measurement_device_type 'Rigaku Oxford Diffraction Xcalibur, Eos, Gemini'
_diffrn_measurement_method '\w scans'
_diffrn_radiation_monochromator graphite
_diffrn_radiation_probe x-ray
_diffrn_radiation_type 'Mo K\a'
_diffrn_radiation_wavelength 0.71073
_diffrn_reflns_av_R_equivalents 0.0508
_diffrn_reflns_av_unetI/netI 0.0438
_diffrn_reflns_limit_h_max 14
_diffrn_reflns_limit_h_min -15
_diffrn_reflns_limit_k_max 22
_diffrn_reflns_limit_k_min -21
_diffrn_reflns_limit_l_max 18
_diffrn_reflns_limit_l_min -19
_diffrn_reflns_number 26999
_diffrn_reflns_theta_full 25.242
_diffrn_reflns_theta_max 29.335
_diffrn_reflns_theta_min 3.818
_diffrn_source 'fine-focus sealed X-ray tube'
_exptl_absorpt_coefficient_mu 1.160
_exptl_absorpt_correction_T_max 1.00000
_exptl_absorpt_correction_T_min 0.84956
_exptl_absorpt_correction_type multi-scan
_exptl_absorpt_process_details
;
(CrysAlis PRO; Rigaku OD, 2015)
;
_exptl_crystal_colour yellow
_exptl_crystal_density_diffrn 1.455
_exptl_crystal_description prism
_exptl_crystal_F_000 1088
_exptl_crystal_size_max 0.150
_exptl_crystal_size_mid 0.100
_exptl_crystal_size_min 0.060
_refine_diff_density_max 1.625
_refine_diff_density_min -0.518
_refine_ls_extinction_method none
_refine_ls_goodness_of_fit_ref 1.035
_refine_ls_hydrogen_treatment mixed
_refine_ls_matrix_type full
_refine_ls_number_parameters 277
_refine_ls_number_reflns 5967
_refine_ls_number_restraints 1
_refine_ls_restrained_S_all 1.035
_refine_ls_R_factor_all 0.0508
_refine_ls_R_factor_gt 0.0334
_refine_ls_shift/su_max 0.001
_refine_ls_shift/su_mean 0.000
_refine_ls_structure_factor_coef Fsqd
_refine_ls_weighting_details 'w=1/[\s^2^(Fo^2^)+(0.0297P)^2^+1.1545P] where P=(Fo^2^+2Fc^2^)/3'
_refine_ls_weighting_scheme calc
_refine_ls_wR_factor_gt 0.0694
_refine_ls_wR_factor_ref 0.0763
_reflns_number_gt 4699
_reflns_number_total 5967
_reflns_threshold_expression 'I > 2\s(I)'
_cod_data_source_file hb7969sup1.cif
_cod_data_source_block I
_cod_original_cell_volume 2430.41(10)
_cod_original_sg_symbol_H-M 'P 21/n'
_cod_database_code 2243758
_shelx_space_group_comment
;
The symmetry employed for this shelxl refinement is uniquely defined
by the following loop, which should always be used as a source of
symmetry information in preference to the above space-group names.
They are only intended as comments.
;
_shelx_estimated_absorpt_t_min 0.845
_shelx_estimated_absorpt_t_max 0.934

loop_
_space_group_symop_operation_xyz
'x, y, z'
'-x+1/2, y+1/2, -z+1/2'
'-x, -y, -z'
'x-1/2, -y-1/2, z-1/2'

loop_
_atom_site_type_symbol
_atom_site_label
_atom_site_fract_x
_atom_site_fract_y
_atom_site_fract_z
_atom_site_U_iso_or_equiv
_atom_site_adp_type
_atom_site_calc_flag
_atom_site_occupancy
_atom_site_disorder_assembly
_atom_site_disorder_group
Sn Sn 0.30782(2) 0.63922(2) 0.20843(2) 0.02658(7) Uani d 1 . .
S S1 0.17922(7) 0.76839(5) 0.21316(5) 0.03737(18) Uani d 1 . .
O O1 0.41536(16) 0.53123(10) 0.26242(13) 0.0299(4) Uani d 1 . .
O O2 0.55992(16) 0.40842(10) 0.25269(13) 0.0279(4) Uani d 1 . .
N N1 0.3367(2) 0.74015(12) 0.40760(15) 0.0271(5) Uani d 1 . .
N N2 0.38235(19) 0.67314(12) 0.36939(15) 0.0245(5) Uani d 1 . .
N N3 0.1999(2) 0.85096(13) 0.37649(16) 0.0278(5) Uani d 1 . .
H H3N 0.142(2) 0.8768(15) 0.3282(15) 0.033 Uiso d 1 . .
C C1 0.2476(2) 0.78406(15) 0.34279(18) 0.0267(6) Uani d 1 . .
C C2 0.4807(2) 0.63876(15) 0.43827(19) 0.0266(5) Uani d 1 . .
H H2 0.507201 0.663195 0.503089 0.032 Uiso calc 1 . .
C C3 0.5533(2) 0.56903(15) 0.42817(18) 0.0253(5) Uani d 1 . .
C C4 0.5195(2) 0.51976(14) 0.34156(18) 0.0231(5) Uani d 1 . .
C C5 0.5993(2) 0.45193(15) 0.34154(18) 0.0240(5) Uani d 1 . .
C C6 0.7057(2) 0.43422(16) 0.4235(2) 0.0315(6) Uani d 1 . .
H H6 0.758465 0.388936 0.421749 0.038 Uiso calc 1 . .
C C7 0.7367(3) 0.48344(17) 0.5104(2) 0.0373(7) Uani d 1 . .
H H7 0.809490 0.470558 0.567769 0.045 Uiso calc 1 . .
C C8 0.6629(2) 0.54928(16) 0.51260(19) 0.0320(6) Uani d 1 . .
H H8 0.685130 0.582370 0.571384 0.038 Uiso calc 1 . .
C C9 0.6339(3) 0.33893(18) 0.2478(2) 0.0414(7) Uani d 1 . .
H H9A 0.720214 0.356915 0.256299 0.062 Uiso calc 1 . .
H H9B 0.595020 0.311870 0.182395 0.062 Uiso calc 1 . .
H H9C 0.637687 0.299962 0.301309 0.062 Uiso calc 1 . .
C C10 0.2229(2) 0.87931(15) 0.47493(19) 0.0246(5) Uani d 1 . .
C C11 0.3071(3) 0.84289(16) 0.5628(2) 0.0321(6) Uani d 1 . .
H H11 0.356486 0.796350 0.559100 0.039 Uiso calc 1 . .
C C12 0.3174(3) 0.87544(17) 0.6549(2) 0.0355(7) Uani d 1 . .
H H12 0.374328 0.850489 0.714380 0.043 Uiso calc 1 . .
C C13 0.2475(3) 0.94306(17) 0.6629(2) 0.0353(6) Uani d 1 . .
H H13 0.254424 0.963702 0.726972 0.042 Uiso calc 1 . .
C C14 0.1671(3) 0.98029(17) 0.5762(2) 0.0331(6) Uani d 1 . .
H H14 0.119945 1.027809 0.580593 0.040 Uiso calc 1 . .
C C15 0.1547(2) 0.94894(16) 0.4831(2) 0.0286(6) Uani d 1 . .
H H15 0.099062 0.975153 0.424064 0.034 Uiso calc 1 . .
C C16 0.1475(2) 0.56202(17) 0.13464(19) 0.0320(6) Uani d 1 . .
H H16A 0.073373 0.597705 0.099569 0.038 Uiso calc 1 . .
H H16B 0.165615 0.529157 0.082891 0.038 Uiso calc 1 . .
C C17 0.1111(3) 0.50319(18) 0.2027(2) 0.0368(7) Uani d 1 . .
H H17A 0.078865 0.535372 0.247468 0.044 Uiso calc 1 . .
H H17B 0.187726 0.472697 0.245367 0.044 Uiso calc 1 . .
C C18 0.0095(3) 0.44156(18) 0.1427(2) 0.0408(7) Uani d 1 . .
H H18A -0.067397 0.472273 0.101010 0.049 Uiso calc 1 . .
H H18B 0.041312 0.410471 0.096902 0.049 Uiso calc 1 . .
C C19 -0.0267(3) 0.3812(2) 0.2085(3) 0.0630(11) Uani d 1 . .
H H19A 0.046823 0.346452 0.244721 0.095 Uiso calc 1 . .
H H19B -0.096854 0.346334 0.166641 0.095 Uiso calc 1 . .
H H19C -0.053386 0.411610 0.256866 0.095 Uiso calc 1 . .
C C20 0.4355(3) 0.68370(17) 0.1396(2) 0.0348(6) Uani d 1 . .
H H20A 0.510109 0.708354 0.192719 0.042 Uiso calc 1 . .
H H20B 0.466511 0.635693 0.112094 0.042 Uiso calc 1 . .
C C21 0.3833(3) 0.74679(18) 0.0563(2) 0.0385(7) Uani d 1 . .
H H21A 0.345417 0.793150 0.081061 0.046 Uiso calc 1 . .
H H21B 0.314902 0.720923 -0.000729 0.046 Uiso calc 1 . .
C C22 0.4850(3) 0.7805(2) 0.0194(2) 0.0487(8) Uani d 1 . .
H H22A 0.555087 0.804035 0.077308 0.058 Uiso calc 1 . .
H H22B 0.520427 0.734251 -0.007521 0.058 Uiso calc 1 . .
C C23 0.4367(5) 0.8464(2) -0.0612(3) 0.0684(11) Uani d 1 . .
H H23A 0.360725 0.826100 -0.115308 0.103 Uiso calc 1 . .
H H23B 0.502935 0.859307 -0.088338 0.103 Uiso calc 1 . .
H H23C 0.415227 0.896385 -0.031958 0.103 Uiso calc 1 . .

loop_
_atom_site_aniso_label
_atom_site_aniso_U_11
_atom_site_aniso_U_22
_atom_site_aniso_U_33
_atom_site_aniso_U_12
_atom_site_aniso_U_13
_atom_site_aniso_U_23
Sn 0.02994(10) 0.02799(11) 0.01860(10) 0.00565(7) 0.00492(7) -0.00006(7)
S1 0.0463(4) 0.0399(4) 0.0204(3) 0.0194(3) 0.0054(3) 0.0010(3)
O1 0.0297(9) 0.0269(9) 0.0246(9) 0.0067(7) -0.0003(7) -0.0032(7)
O2 0.0323(9) 0.0233(9) 0.0253(9) 0.0031(7) 0.0069(8) -0.0037(7)
N1 0.0342(12) 0.0242(11) 0.0205(11) 0.0081(9) 0.0068(9) -0.0008(9)
N2 0.0308(11) 0.0213(10) 0.0201(11) 0.0058(9) 0.0076(9) -0.0001(8)
N3 0.0339(12) 0.0270(12) 0.0213(11) 0.0122(9) 0.0086(9) 0.0040(9)
C1 0.0315(13) 0.0262(13) 0.0229(13) 0.0041(11) 0.0104(11) 0.0024(10)
C2 0.0313(13) 0.0267(13) 0.0191(12) 0.0018(11) 0.0059(10) -0.0007(10)
C3 0.0277(12) 0.0239(13) 0.0221(13) 0.0028(10) 0.0065(10) 0.0027(10)
C4 0.0235(12) 0.0219(12) 0.0223(13) 0.0006(10) 0.0062(10) 0.0014(10)
C5 0.0275(12) 0.0211(12) 0.0225(13) -0.0022(10) 0.0079(10) -0.0009(10)
C6 0.0323(14) 0.0263(14) 0.0337(15) 0.0081(11) 0.0093(12) 0.0002(11)
C7 0.0353(15) 0.0399(16) 0.0259(15) 0.0094(12) -0.0019(12) -0.0005(12)
C8 0.0353(14) 0.0299(14) 0.0224(13) 0.0051(11) 0.0004(11) -0.0045(11)
C9 0.0522(18) 0.0321(15) 0.0359(17) 0.0140(13) 0.0109(14) -0.0065(13)
C10 0.0283(12) 0.0249(13) 0.0225(13) 0.0001(10) 0.0114(10) 0.0011(10)
C11 0.0428(16) 0.0264(14) 0.0266(14) 0.0062(11) 0.0119(12) 0.0015(11)
C12 0.0498(17) 0.0332(15) 0.0219(14) 0.0005(13) 0.0108(12) 0.0007(11)
C13 0.0468(17) 0.0341(15) 0.0292(15) -0.0028(13) 0.0187(13) -0.0071(12)
C14 0.0334(14) 0.0320(14) 0.0391(16) 0.0016(12) 0.0193(13) -0.0049(12)
C15 0.0268(13) 0.0303(14) 0.0295(14) 0.0034(11) 0.0111(11) 0.0024(11)
C16 0.0296(13) 0.0392(15) 0.0215(13) 0.0030(12) 0.0024(11) 0.0001(12)
C17 0.0366(15) 0.0454(17) 0.0230(14) 0.0027(13) 0.0041(11) 0.0043(12)
C18 0.0341(15) 0.0447(17) 0.0377(17) 0.0015(13) 0.0059(13) 0.0018(14)
C19 0.048(2) 0.059(2) 0.071(3) -0.0058(17) 0.0099(19) 0.0203(19)
C20 0.0392(15) 0.0353(15) 0.0329(16) 0.0039(12) 0.0168(13) -0.0008(12)
C21 0.0435(16) 0.0439(17) 0.0300(15) 0.0005(13) 0.0155(13) -0.0009(13)
C22 0.059(2) 0.056(2) 0.0358(17) -0.0094(17) 0.0237(16) -0.0045(15)
C23 0.106(3) 0.060(2) 0.055(2) -0.008(2) 0.048(2) 0.0049(19)

loop_
_atom_type_symbol
_atom_type_description
_atom_type_scat_dispersion_real
_atom_type_scat_dispersion_imag
_atom_type_scat_source
C C 0.0033 0.0016 'International Tables Vol C Tables 4.2.6.8 and 6.1.1.4'
H H 0.0000 0.0000 'International Tables Vol C Tables 4.2.6.8 and 6.1.1.4'
N N 0.0061 0.0033 'International Tables Vol C Tables 4.2.6.8 and 6.1.1.4'
O O 0.0106 0.0060 'International Tables Vol C Tables 4.2.6.8 and 6.1.1.4'
S S 0.1246 0.1234 'International Tables Vol C Tables 4.2.6.8 and 6.1.1.4'
Sn Sn -0.6537 1.4246 'International Tables Vol C Tables 4.2.6.8 and 6.1.1.4'

loop_
_geom_angle_atom_site_label_1
_geom_angle_atom_site_label_2
_geom_angle_atom_site_label_3
_geom_angle_site_symmetry_1
_geom_angle_site_symmetry_3
_geom_angle
_geom_angle_publ_flag
S1 Sn O1 . . 157.56(5) y
S1 Sn N2 . . 77.04(5) y
S1 Sn C16 . . 96.03(8) y
S1 Sn C20 . . 102.61(8) y
O1 Sn N2 . . 82.75(7) y
O1 Sn C16 . . 88.11(8) y
O1 Sn C20 . . 93.08(9) y
N2 Sn C16 . . 126.42(9) y
N2 Sn C20 . . 109.11(10) y
C16 Sn C20 . . 124.08(11) y
C1 S1 Sn . . 96.29(8) ?
C4 O1 Sn . . 130.37(15) ?
C5 O2 C9 . . 116.9(2) ?
C1 N1 N2 . . 116.5(2) ?
C2 N2 N1 . . 111.6(2) ?
C2 N2 Sn . . 125.07(17) ?
N1 N2 Sn . . 123.00(14) ?
C1 N3 C10 . . 130.7(2) ?
C1 N3 H3N . . 112.2(19) ?
C10 N3 H3N . . 116.8(19) ?
N1 C1 N3 . . 118.8(2) ?
N1 C1 S1 . . 127.2(2) ?
N3 C1 S1 . . 114.06(17) ?
N2 C2 C3 . . 128.2(2) ?
N2 C2 H2 . . 115.9 ?
C3 C2 H2 . . 115.9 ?
C4 C3 C8 . . 119.8(2) ?
C4 C3 C2 . . 123.6(2) ?
C8 C3 C2 . . 116.5(2) ?
O1 C4 C3 . . 123.4(2) ?
O1 C4 C5 . . 118.6(2) ?
C3 C4 C5 . . 118.0(2) ?
C6 C5 O2 . . 124.8(2) ?
C6 C5 C4 . . 121.4(2) ?
O2 C5 C4 . . 113.7(2) ?
C5 C6 C7 . . 119.7(2) ?
C5 C6 H6 . . 120.1 ?
C7 C6 H6 . . 120.1 ?
C8 C7 C6 . . 120.4(2) ?
C8 C7 H7 . . 119.8 ?
C6 C7 H7 . . 119.8 ?
C7 C8 C3 . . 120.7(2) ?
C7 C8 H8 . . 119.7 ?
C3 C8 H8 . . 119.7 ?
O2 C9 H9A . . 109.5 ?
O2 C9 H9B . . 109.5 ?
H9A C9 H9B . . 109.5 ?
O2 C9 H9C . . 109.5 ?
H9A C9 H9C . . 109.5 ?
H9B C9 H9C . . 109.5 ?
C15 C10 C11 . . 118.8(2) ?
C15 C10 N3 . . 116.0(2) ?
C11 C10 N3 . . 125.2(2) ?
C12 C11 C10 . . 119.2(3) ?
C12 C11 H11 . . 120.4 ?
C10 C11 H11 . . 120.4 ?
C13 C12 C11 . . 121.9(3) ?
C13 C12 H12 . . 119.1 ?
C11 C12 H12 . . 119.1 ?
C12 C13 C14 . . 118.8(3) ?
C12 C13 H13 . . 120.6 ?
C14 C13 H13 . . 120.6 ?
C13 C14 C15 . . 120.5(3) ?
C13 C14 H14 . . 119.8 ?
C15 C14 H14 . . 119.8 ?
C14 C15 C10 . . 120.7(2) ?
C14 C15 H15 . . 119.6 ?
C10 C15 H15 . . 119.6 ?
C17 C16 Sn . . 115.28(17) ?
C17 C16 H16A . . 108.5 ?
Sn C16 H16A . . 108.5 ?
C17 C16 H16B . . 108.5 ?
Sn C16 H16B . . 108.5 ?
H16A C16 H16B . . 107.5 ?
C16 C17 C18 . . 111.8(2) ?
C16 C17 H17A . . 109.2 ?
C18 C17 H17A . . 109.2 ?
C16 C17 H17B . . 109.2 ?
C18 C17 H17B . . 109.2 ?
H17A C17 H17B . . 107.9 ?
C19 C18 C17 . . 113.0(3) ?
C19 C18 H18A . . 109.0 ?
C17 C18 H18A . . 109.0 ?
C19 C18 H18B . . 109.0 ?
C17 C18 H18B . . 109.0 ?
H18A C18 H18B . . 107.8 ?
C18 C19 H19A . . 109.5 ?
C18 C19 H19B . . 109.5 ?
H19A C19 H19B . . 109.5 ?
C18 C19 H19C . . 109.5 ?
H19A C19 H19C . . 109.5 ?
H19B C19 H19C . . 109.5 ?
C21 C20 Sn . . 116.88(19) ?
C21 C20 H20A . . 108.1 ?
Sn C20 H20A . . 108.1 ?
C21 C20 H20B . . 108.1 ?
Sn C20 H20B . . 108.1 ?
H20A C20 H20B . . 107.3 ?
C20 C21 C22 . . 112.7(3) ?
C20 C21 H21A . . 109.1 ?
C22 C21 H21A . . 109.1 ?
C20 C21 H21B . . 109.1 ?
C22 C21 H21B . . 109.1 ?
H21A C21 H21B . . 107.8 ?
C23 C22 C21 . . 113.9(3) ?
C23 C22 H22A . . 108.8 ?
C21 C22 H22A . . 108.8 ?
C23 C22 H22B . . 108.8 ?
C21 C22 H22B . . 108.8 ?
H22A C22 H22B . . 107.7 ?
C22 C23 H23A . . 109.5 ?
C22 C23 H23B . . 109.5 ?
H23A C23 H23B . . 109.5 ?
C22 C23 H23C . . 109.5 ?
H23A C23 H23C . . 109.5 ?
H23B C23 H23C . . 109.5 ?

loop_
_geom_bond_atom_site_label_1
_geom_bond_atom_site_label_2
_geom_bond_site_symmetry_2
_geom_bond_distance
_geom_bond_publ_flag
Sn S1 . 2.5598(7) y
Sn O1 . 2.1089(16) y
Sn N2 . 2.212(2) y
Sn C16 . 2.136(3) y
Sn C20 . 2.140(3) y
S1 C1 . 1.747(3) y
O1 C4 . 1.316(3) ?
O2 C5 . 1.377(3) ?
O2 C9 . 1.417(3) ?
N1 C1 . 1.304(3) y
N1 N2 . 1.394(3) ?
N2 C2 . 1.311(3) y
N3 C1 . 1.371(3) ?
N3 C10 . 1.411(3) ?
N3 H3N . 0.866(10) ?
C2 C3 . 1.432(3) ?
C2 H2 . 0.9500 ?
C3 C4 . 1.404(3) ?
C3 C8 . 1.416(3) ?
C4 C5 . 1.420(3) ?
C5 C6 . 1.370(3) ?
C6 C7 . 1.408(4) ?
C6 H6 . 0.9500 ?
C7 C8 . 1.359(4) ?
C7 H7 . 0.9500 ?
C8 H8 . 0.9500 ?
C9 H9A . 0.9800 ?
C9 H9B . 0.9800 ?
C9 H9C . 0.9800 ?
C10 C15 . 1.393(3) ?
C10 C11 . 1.400(4) ?
C11 C12 . 1.382(4) ?
C11 H11 . 0.9500 ?
C12 C13 . 1.378(4) ?
C12 H12 . 0.9500 ?
C13 C14 . 1.381(4) ?
C13 H13 . 0.9500 ?
C14 C15 . 1.382(4) ?
C14 H14 . 0.9500 ?
C15 H15 . 0.9500 ?
C16 C17 . 1.519(4) ?
C16 H16A . 0.9900 ?
C16 H16B . 0.9900 ?
C17 C18 . 1.528(4) ?
C17 H17A . 0.9900 ?
C17 H17B . 0.9900 ?
C18 C19 . 1.510(4) ?
C18 H18A . 0.9900 ?
C18 H18B . 0.9900 ?
C19 H19A . 0.9800 ?
C19 H19B . 0.9800 ?
C19 H19C . 0.9800 ?
C20 C21 . 1.516(4) ?
C20 H20A . 0.9900 ?
C20 H20B . 0.9900 ?
C21 C22 . 1.525(4) ?
C21 H21A . 0.9900 ?
C21 H21B . 0.9900 ?
C22 C23 . 1.519(5) ?
C22 H22A . 0.9900 ?
C22 H22B . 0.9900 ?
C23 H23A . 0.9800 ?
C23 H23B . 0.9800 ?
C23 H23C . 0.9800 ?

loop_
_geom_hbond_atom_site_label_D
_geom_hbond_atom_site_label_H
_geom_hbond_atom_site_label_A
_geom_hbond_site_symmetry_A
_geom_hbond_distance_DH
_geom_hbond_distance_HA
_geom_hbond_distance_DA
_geom_hbond_angle_DHA
N3 H3N O2 2_555 0.87(2) 2.21(2) 2.990(3) 150(2)
C18 H18A Cg1 4_575 0.99 2.81 3.730(3) 154

loop_
_geom_torsion_atom_site_label_1
_geom_torsion_atom_site_label_2
_geom_torsion_atom_site_label_3
_geom_torsion_atom_site_label_4
_geom_torsion_site_symmetry_1
_geom_torsion_site_symmetry_2
_geom_torsion_site_symmetry_3
_geom_torsion_site_symmetry_4
_geom_torsion
_geom_torsion_publ_flag
C1 N1 N2 C2 . . . . 173.0(2) ?
C1 N1 N2 Sn . . . . -1.2(3) ?
N2 N1 C1 N3 . . . . -179.6(2) ?
N2 N1 C1 S1 . . . . -0.2(4) ?
C10 N3 C1 N1 . . . . -6.2(4) ?
C10 N3 C1 S1 . . . . 174.3(2) ?
Sn S1 C1 N1 . . . . 1.1(3) ?
Sn S1 C1 N3 . . . . -179.43(18) ?
N1 N2 C2 C3 . . . . 180.0(2) ?
Sn N2 C2 C3 . . . . -6.0(4) ?
N2 C2 C3 C4 . . . . -7.4(4) ?
N2 C2 C3 C8 . . . . 174.2(3) ?
Sn O1 C4 C3 . . . . 26.6(4) ?
Sn O1 C4 C5 . . . . -156.24(18) ?
C8 C3 C4 O1 . . . . 175.9(2) ?
C2 C3 C4 O1 . . . . -2.4(4) ?
C8 C3 C4 C5 . . . . -1.2(4) ?
C2 C3 C4 C5 . . . . -179.5(2) ?
C9 O2 C5 C6 . . . . 1.9(4) ?
C9 O2 C5 C4 . . . . -179.0(2) ?
O1 C4 C5 C6 . . . . -176.8(2) ?
C3 C4 C5 C6 . . . . 0.5(4) ?
O1 C4 C5 O2 . . . . 4.0(3) ?
C3 C4 C5 O2 . . . . -178.7(2) ?
O2 C5 C6 C7 . . . . 179.8(2) ?
C4 C5 C6 C7 . . . . 0.7(4) ?
C5 C6 C7 C8 . . . . -1.3(4) ?
C6 C7 C8 C3 . . . . 0.6(5) ?
C4 C3 C8 C7 . . . . 0.7(4) ?
C2 C3 C8 C7 . . . . 179.1(3) ?
C1 N3 C10 C15 . . . . -177.9(3) ?
C1 N3 C10 C11 . . . . 1.8(4) ?
C15 C10 C11 C12 . . . . 1.8(4) ?
N3 C10 C11 C12 . . . . -177.9(3) ?
C10 C11 C12 C13 . . . . -0.2(4) ?
C11 C12 C13 C14 . . . . -1.5(4) ?
C12 C13 C14 C15 . . . . 1.6(4) ?
C13 C14 C15 C10 . . . . 0.0(4) ?
C11 C10 C15 C14 . . . . -1.7(4) ?
N3 C10 C15 C14 . . . . 178.0(2) ?
Sn C16 C17 C18 . . . . -171.27(19) ?
C16 C17 C18 C19 . . . . 178.9(3) ?
Sn C20 C21 C22 . . . . 174.5(2) ?
C20 C21 C22 C23 . . . . -177.7(3) ?

_cod_database_fobs_code 2243758
